data_4062853
_journal_name_full Organometallics
_journal_year 2004
_chemical_formula_sum 'C10 H10 Cl N O Se'
_chemical_formula_weight 274.60
_space_group_IT_number 14
_symmetry_cell_setting monoclinic
_symmetry_space_group_name_Hall '-P 2ybc'
_symmetry_space_group_name_H-M 'P 1 21/c 1'
_cell_angle_alpha 90.00
_cell_angle_beta 97.288(7)
_cell_angle_gamma 90.00
_cell_formula_units_Z 8
_cell_length_a 7.7682(9)
_cell_length_b 14.3617(10)
_cell_length_c 18.5991(10)
_cell_measurement_temperature 293(2)
_cell_volume 2058.2(3)
_diffrn_ambient_temperature 293(2)
_exptl_crystal_density_diffrn 1.772
_cod_depositor_comments
;
The following automatic conversions were performed:
'_symmetry_cell_setting' value 'Monoclinic' changed to 'monoclinic'
according to '/home/saulius/struct/CIF-dictionaries/cif_core.dic'
dictionary named 'cif_core.dic' version 2.4.1 from 2010-06-29.

Automatic conversion script
Id: cif_fix_enum 1527 2010-12-29 10:47:43Z saulius 
;
_cod_original_sg_symbol_H-M 'P 21/c'
_cod_database_code 4062853

loop_
_symmetry_equiv_pos_as_xyz
'x, y, z'
'-x, y+1/2, -z+1/2'
'-x, -y, -z'
'x, -y-1/2, z-1/2'

loop_
_atom_site_label
_atom_site_type_symbol
_atom_site_fract_x
_atom_site_fract_y
_atom_site_fract_z
_atom_site_U_iso_or_equiv
_atom_site_adp_type
_atom_site_occupancy
_atom_site_symmetry_multiplicity
_atom_site_calc_flag
_atom_site_refinement_flags
_atom_site_disorder_assembly
_atom_site_disorder_group
Se1 Se 0.55079(4) 0.34740(2) 0.76009(2) 0.04448(11) Uani 1 1 d . . .
Se2 Se 0.04045(4) 0.33545(2) 0.69425(2) 0.04702(12) Uani 1 1 d . . .
Cl1 Cl 0.59921(14) 0.41635(9) 0.88876(6) 0.0670(3) Uani 1 1 d . . .
Cl2 Cl 0.00914(14) 0.26183(7) 0.56823(6) 0.0664(3) Uani 1 1 d . . .
O1A O 0.5399(3) 0.35062(16) 0.54197(13) 0.0519(6) Uani 1 1 d . . .
O1B O 0.1484(4) 0.54130(19) 0.84251(14) 0.0619(7) Uani 1 1 d . . .
N1A N 0.5197(4) 0.30297(19) 0.65941(16) 0.0430(6) Uani 1 1 d . . .
N1B N 0.0710(4) 0.3992(2) 0.78908(17) 0.0480(7) Uani 1 1 d . . .
C1A C 0.6219(4) 0.4574(2) 0.71622(19) 0.0394(7) Uani 1 1 d . . .
C2A C 0.6840(4) 0.5380(3) 0.7510(2) 0.0478(8) Uani 1 1 d . . .
H2AA H 0.6933 0.5427 0.8012 0.057 Uiso 1 1 calc R . .
C3A C 0.7317(5) 0.6106(3) 0.7102(2) 0.0563(10) Uani 1 1 d . . .
H3AA H 0.7732 0.6649 0.7335 0.068 Uiso 1 1 calc R . .
C4A C 0.7203(5) 0.6061(3) 0.6361(2) 0.0552(10) Uani 1 1 d . . .
H4AA H 0.7537 0.6567 0.6099 0.066 Uiso 1 1 calc R . .
C5A C 0.6595(4) 0.5267(2) 0.6006(2) 0.0465(8) Uani 1 1 d . . .
H5AA H 0.6508 0.5228 0.5504 0.056 Uiso 1 1 calc R . .
C6A C 0.6112(4) 0.4521(2) 0.64108(18) 0.0381(7) Uani 1 1 d . . .
C7A C 0.5532(4) 0.3639(2) 0.61216(18) 0.0406(7) Uani 1 1 d . . .
C8A C 0.4791(7) 0.2587(3) 0.5156(2) 0.0705(12) Uani 1 1 d . . .
H8AA H 0.5260 0.2450 0.4709 0.085 Uiso 1 1 calc R . .
H8AB H 0.3535 0.2596 0.5051 0.085 Uiso 1 1 calc R . .
C9A C 0.5312(6) 0.1853(3) 0.5687(3) 0.0668(12) Uani 1 1 d . . .
H9AA H 0.6567 0.1799 0.5756 0.080 Uiso 1 1 calc R . .
H9AB H 0.4833 0.1262 0.5505 0.080 Uiso 1 1 calc R . .
C10A C 0.4688(5) 0.2068(2) 0.6391(2) 0.0516(9) Uani 1 1 d . . .
H10A H 0.3436 0.2005 0.6347 0.062 Uiso 1 1 calc R . .
H10B H 0.5199 0.1638 0.6760 0.062 Uiso 1 1 calc R . .
C1B C 0.1139(4) 0.4519(2) 0.66151(19) 0.0405(7) Uani 1 1 d . . .
C2B C 0.1319(4) 0.4772(3) 0.5908(2) 0.0471(8) Uani 1 1 d . . .
H2BA H 0.1110 0.4341 0.5534 0.057 Uiso 1 1 calc R . .
C3B C 0.1809(5) 0.5669(3) 0.5767(2) 0.0537(9) Uani 1 1 d . . .
H3BA H 0.1927 0.5840 0.5293 0.064 Uiso 1 1 calc R . .
C4B C 0.2129(5) 0.6319(3) 0.6314(2) 0.0518(9) Uani 1 1 d . . .
H4BA H 0.2461 0.6920 0.6207 0.062 Uiso 1 1 calc R . .
C5B C 0.1958(4) 0.6080(2) 0.7011(2) 0.0476(8) Uani 1 1 d . . .
H5BA H 0.2169 0.6516 0.7381 0.057 Uiso 1 1 calc R . .
C6B C 0.1466(4) 0.5176(2) 0.71628(19) 0.0413(7) Uani 1 1 d . . .
C7B C 0.1215(4) 0.4843(3) 0.7871(2) 0.0459(8) Uani 1 1 d . . .
C8B C 0.1057(9) 0.5055(4) 0.9115(3) 0.0924(17) Uani 1 1 d . . .
H8BA H 0.1805 0.5350 0.9507 0.111 Uiso 1 1 calc R . .
H8BB H -0.0131 0.5222 0.9167 0.111 Uiso 1 1 calc R . .
C9B C 0.1243(8) 0.4067(4) 0.9182(3) 0.0924(17) Uani 1 1 d . . .
H9BA H 0.0752 0.3871 0.9612 0.111 Uiso 1 1 calc R . .
H9BB H 0.2472 0.3921 0.9259 0.111 Uiso 1 1 calc R . .
C10B C 0.0442(6) 0.3522(3) 0.8570(2) 0.0630(11) Uani 1 1 d . . .
H10C H -0.0791 0.3456 0.8598 0.076 Uiso 1 1 calc R . .
H10D H 0.0952 0.2905 0.8583 0.076 Uiso 1 1 calc R . .

loop_
_atom_site_aniso_label
_atom_site_aniso_U_11
_atom_site_aniso_U_22
_atom_site_aniso_U_33
_atom_site_aniso_U_23
_atom_site_aniso_U_13
_atom_site_aniso_U_12
Se1 0.04083(19) 0.0488(2) 0.0447(2) 0.00792(16) 0.00875(14) -0.00027(15)
Se2 0.04007(19) 0.03766(19) 0.0641(3) 0.00541(16) 0.00938(16) 0.00393(15)
Cl1 0.0679(6) 0.0910(8) 0.0453(5) 0.0011(5) 0.0194(5) 0.0033(6)
Cl2 0.0644(6) 0.0557(6) 0.0773(7) -0.0155(5) 0.0027(5) -0.0031(5)
O1A 0.0704(17) 0.0433(14) 0.0413(14) 0.0003(11) 0.0042(12) -0.0064(12)
O1B 0.086(2) 0.0570(16) 0.0434(15) 0.0005(13) 0.0103(14) -0.0053(15)
N1A 0.0439(16) 0.0390(15) 0.0453(17) 0.0052(13) 0.0024(13) -0.0052(12)
N1B 0.0515(17) 0.0428(17) 0.0517(18) 0.0113(14) 0.0141(14) 0.0087(13)
C1A 0.0323(16) 0.0399(17) 0.047(2) 0.0029(14) 0.0076(14) 0.0053(13)
C2A 0.0442(19) 0.048(2) 0.051(2) -0.0080(16) 0.0074(16) 0.0033(16)
C3A 0.055(2) 0.042(2) 0.072(3) -0.0092(19) 0.0065(19) -0.0052(17)
C4A 0.058(2) 0.040(2) 0.068(3) 0.0092(18) 0.0083(19) -0.0048(17)
C5A 0.049(2) 0.0421(19) 0.048(2) 0.0079(16) 0.0061(16) -0.0016(15)
C6A 0.0356(16) 0.0342(16) 0.0441(19) 0.0012(14) 0.0033(14) 0.0009(13)
C7A 0.0380(17) 0.0431(18) 0.0404(19) 0.0048(14) 0.0033(14) 0.0020(14)
C8A 0.099(3) 0.055(2) 0.056(3) -0.012(2) 0.003(2) -0.015(2)
C9A 0.084(3) 0.043(2) 0.075(3) -0.006(2) 0.018(2) -0.008(2)
C10A 0.053(2) 0.0406(19) 0.059(2) 0.0088(17) -0.0007(18) -0.0096(16)
C1B 0.0335(16) 0.0403(17) 0.048(2) 0.0041(15) 0.0052(14) 0.0022(13)
C2B 0.0415(18) 0.053(2) 0.047(2) -0.0037(16) 0.0064(15) 0.0010(16)
C3B 0.052(2) 0.061(2) 0.050(2) 0.0088(19) 0.0139(17) -0.0008(18)
C4B 0.051(2) 0.0436(19) 0.062(2) 0.0092(18) 0.0109(18) -0.0031(16)
C5B 0.0455(19) 0.0430(19) 0.054(2) -0.0002(16) 0.0054(16) -0.0037(15)
C6B 0.0351(16) 0.0436(18) 0.045(2) 0.0058(15) 0.0048(14) 0.0044(14)
C7B 0.0420(18) 0.047(2) 0.048(2) 0.0050(16) 0.0056(16) 0.0076(15)
C8B 0.156(5) 0.077(3) 0.048(3) 0.005(2) 0.029(3) -0.007(3)
C9B 0.107(4) 0.114(5) 0.057(3) 0.026(3) 0.012(3) -0.029(4)
C10B 0.080(3) 0.054(2) 0.059(3) 0.020(2) 0.025(2) 0.014(2)

loop_
_geom_bond_atom_site_label_1
_geom_bond_atom_site_label_2
_geom_bond_distance
_geom_bond_site_symmetry_2
_geom_bond_publ_flag
Se1 C1A 1.892(3) . ?
Se1 N1A 1.964(3) . ?
Se1 Cl1 2.5730(11) . ?
Se2 C1B 1.893(3) . ?
Se2 N1B 1.975(3) . ?
Se2 Cl2 2.5547(12) . ?
O1A C7A 1.310(4) . ?
O1A C8A 1.465(4) . ?
O1B C7B 1.313(4) . ?
O1B C8B 1.460(5) . ?
N1A C7A 1.290(4) . ?
N1A C10A 1.472(4) . ?
N1B C7B 1.286(5) . ?
N1B C10B 1.471(5) . ?
C1A C2A 1.382(5) . ?
C1A C6A 1.392(5) . ?
C2A C3A 1.368(5) . ?
C2A H2AA 0.9300 . ?
C3A C4A 1.372(6) . ?
C3A H3AA 0.9300 . ?
C4A C5A 1.371(5) . ?
C4A H4AA 0.9300 . ?
C5A C6A 1.387(4) . ?
C5A H5AA 0.9300 . ?
C6A C7A 1.426(5) . ?
C8A C9A 1.465(6) . ?
C8A H8AA 0.9700 . ?
C8A H8AB 0.9700 . ?
C9A C10A 1.485(6) . ?
C9A H9AA 0.9700 . ?
C9A H9AB 0.9700 . ?
C10A H10A 0.9700 . ?
C10A H10B 0.9700 . ?
C1B C6B 1.388(5) . ?
C1B C2B 1.388(5) . ?
C2B C3B 1.378(5) . ?
C2B H2BA 0.9300 . ?
C3B C4B 1.380(5) . ?
C3B H3BA 0.9300 . ?
C4B C5B 1.365(5) . ?
C4B H4BA 0.9300 . ?
C5B C6B 1.392(5) . ?
C5B H5BA 0.9300 . ?
C6B C7B 1.437(5) . ?
C8B C9B 1.430(7) . ?
C8B H8BA 0.9700 . ?
C8B H8BB 0.9700 . ?
C9B C10B 1.455(7) . ?
C9B H9BA 0.9700 . ?
C9B H9BB 0.9700 . ?
C10B H10C 0.9700 . ?
C10B H10D 0.9700 . ?
